data_8104081
loop_
_publ_author_name
'Olson, S.'
'Stomberg, R.'

_publ_section_title
;
 Studies on peroxomolybdates XX. Crystal structure of ammonium
 dodecaoxodiperoxotetramolybdate(VI)-water(1/2), (N H4)4 (Mo4 O12
 (O2)2).(H2 O)2
;
_journal_name_full 'Zeitschrift fuer Kristallographie (149,1979-)'
_journal_page_first 895
_journal_page_last 899
_journal_volume 211
_journal_year 1996
_chemical_formula_sum 'H20 Mo4 N4 O18'
_chemical_name_systematic '((N H4)4 (Mo4 O12 (O2)2)) (H2 O)2'
_space_group_IT_number 11
_symmetry_space_group_name_Hall '-P 2yb'
_symmetry_space_group_name_H-M 'P 1 21/m 1'
_cell_angle_alpha 90
_cell_angle_beta 100.01
_cell_angle_gamma 90
_cell_formula_units_Z 2
_cell_length_a 8.401
_cell_length_b 8.819
_cell_length_c 12.802
_cell_volume 934.042
_citation_journal_id_ASTM ZEKRDZ
_cod_data_source_file Olson_ZEKRDZ_1996_746.cif
_cod_data_source_block H20Mo4N4O18
_cod_original_cell_volume 934.0417
_cod_database_code 8104081

loop_
_symmetry_equiv_pos_as_xyz
x,y,z
-x,y+1/2,-z
-x,-y,-z
x,-y-1/2,z

loop_
_atom_site_label
_atom_site_type_symbol
_atom_site_fract_x
_atom_site_fract_y
_atom_site_fract_z
_atom_site_occupancy
_atom_site_U_iso_or_equiv
O8 O-2 -0.0179 -0.0369 0.7784 0.84 0.0
N2 N-3 0.6286 0.25 0.9293 1 0.0
O7 O-1 0.0522 0.1671 0.661 0.84 0.0
H8 H+1 0.324 0.1726 0.572 1 0.0
N1 N-3 0.1265 0.25 0.085 1 0.0
O3 O-2 -0.186 -0.0439 0.5669 0.84 0.0
H13 H+1 0.5103 0.3046 0.1606 1 0.0
H3 H+1 0.7859 0.25 0.434 1 0.0
O2 O-2 0.2485 0.0087 0.9386 0.84 0.0
H4 H+1 0.3908 0.25 0.535 1 0.0
Mo2 Mo+6 -0.18452 0.06365 0.68101 1 0.0
O14 O-2 -0.26 0.017 0.558 0.16 0.0
O21 O-2 0.4751 0.25 0.1219 1 0.0
H9 H+1 0.632 0.1754 0.957 1 0.0
H14 H+1 0.5014 0.1861 0.3386 1 0.0
O20 O-2 -0.316 0.25 0.693 0.16 0.0
O17 O-1 -0.053 0.166 0.841 0.16 0.0
O16 O-1 -0.032 0.25 0.641 0.16 0.0
H2 H+1 0.7352 0.25 0.9022 1 0.0
O9 O-2 0.3104 0.25 0.8082 0.84 0.0
O4 O-2 -0.349 0.0084 0.7314 0.84 0.0
H10 H+1 0.8955 0.25 0.3676 1 0.0
O1 O-2 0.2984 -0.047 0.7376 0.84 0.0
H1 H+1 0.215 0.25 0.0839 1 0.0
H12 H+1 0.4464 0.25 0.6215 1 0.0
O13 O-2 -0.288 -0.062 0.761 0.16 0.0
N4 N-3 0.3741 0.25 0.5833 1 0.0
O22 O-2 0.519 0.25 0.3944 1 0.0
H11 H+1 0.0759 0.1749 0.1037 1 0.0
H7 H+1 0.0817 0.25 0.0352 1 0.0
O10 O-2 -0.2642 0.25 0.6115 0.84 0.0
O18 O-2 0.012 -0.033 0.716 0.16 0.0
O12 O-2 0.349 0.012 0.775 0.16 0.0
H6 H+1 0.5486 0.25 0.8856 1 0.0
Mo1 Mo+6 0.18716 0.06376 0.81093 1 0.0
N3 N-3 0.8883 0.25 0.423 1 0.0
O11 O-2 0.175 -0.056 0.932 0.16 0.0
O19 O-2 0.264 0.25 0.888 0.16 0.0
H5 H+1 0.9504 0.1737 0.4382 1 0.0
O6 O-1 -0.1314 0.25 0.8008 0.84 0.0
O5 O-1 0.0343 0.25 0.8582 0.84 0.0
O15 O-1 0.134 0.25 0.701 0.16 0.0
